data_7236674
loop_
_publ_author_name
'Nguyen, My V.'
'Lo, Tien H. N.'
'Luu, Loc C.'
'Nguyen, Hue T. T.'
'Tu, Thach N.'

_publ_section_title
;
 Enhancing proton conductivity in a metal--organic framework at T &gt; 80
 \%C by an anchoring strategy
;
_journal_issue 4
_journal_name_full 'Journal of Materials Chemistry A'
_journal_page_first 1816
_journal_paper_doi 10.1039/C7TA10148A
_journal_volume 6
_journal_year 2018
_chemical_formula_sum 'C27 H8 N1.8 O28 S4 Zr3'
_chemical_formula_weight 1207.45
_space_group_crystal_system tetragonal
_space_group_IT_number 87
_space_group_name_Hall '-I 4'
_space_group_name_H-M_alt 'I 4/m'
_atom_sites_solution_hydrogens geom
_audit_creation_method SHELXL-2014/7
_audit_update_record
;
2017-12-13 deposited with the CCDC.
2017-12-21 downloaded from the CCDC.
;
_cell_angle_alpha 90
_cell_angle_beta 90
_cell_angle_gamma 90
_cell_formula_units_Z 4
_cell_length_a 17.526(3)
_cell_length_b 17.526(3)
_cell_length_c 22.893(3)
_cell_measurement_reflns_used 1197
_cell_measurement_temperature 150
_cell_measurement_theta_max 60.622
_cell_measurement_theta_min 3.173
_cell_volume 7031.8(19)
_computing_structure_refinement 'SHELXL-2014/7 (Sheldrick, 2014)'
_diffrn_ambient_temperature 150
_diffrn_measured_fraction_theta_full 0.986
_diffrn_measured_fraction_theta_max 0.986
_diffrn_measurement_device_type 'Bruker four circle kappa-diffractometer'
_diffrn_radiation_type CuK\a
_diffrn_radiation_wavelength 1.54178
_diffrn_reflns_av_R_equivalents 0.1537
_diffrn_reflns_av_unetI/netI 0.1279
_diffrn_reflns_Laue_measured_fraction_full 0.986
_diffrn_reflns_Laue_measured_fraction_max 0.986
_diffrn_reflns_limit_h_max 19
_diffrn_reflns_limit_h_min -19
_diffrn_reflns_limit_k_max 16
_diffrn_reflns_limit_k_min -16
_diffrn_reflns_limit_l_max 24
_diffrn_reflns_limit_l_min -25
_diffrn_reflns_number 13797
_diffrn_reflns_point_group_measured_fraction_full 0.986
_diffrn_reflns_point_group_measured_fraction_max 0.986
_diffrn_reflns_theta_full 61.160
_diffrn_reflns_theta_max 61.160
_diffrn_reflns_theta_min 3.176
_exptl_absorpt_coefficient_mu 5.235
_exptl_absorpt_correction_T_max 1.0000
_exptl_absorpt_correction_T_min 0.7145
_exptl_absorpt_correction_type multi-scan
_exptl_crystal_colour colorless
_exptl_crystal_density_diffrn 1.141
_exptl_crystal_description needle
_exptl_crystal_F_000 2362
_exptl_crystal_size_max 0.10
_exptl_crystal_size_mid 0.03
_exptl_crystal_size_min 0.03
_refine_diff_density_max 1.123
_refine_diff_density_min -1.456
_refine_diff_density_rms 0.213
_refine_ls_extinction_method none
_refine_ls_goodness_of_fit_ref 1.006
_refine_ls_hydrogen_treatment constr
_refine_ls_matrix_type full
_refine_ls_number_parameters 241
_refine_ls_number_reflns 2750
_refine_ls_number_restraints 51
_refine_ls_restrained_S_all 1.002
_refine_ls_R_factor_all 0.1287
_refine_ls_R_factor_gt 0.0896
_refine_ls_shift/su_max 0.024
_refine_ls_shift/su_mean 0.002
_refine_ls_structure_factor_coef Fsqd
_refine_ls_weighting_details 'w=1/[\s^2^(Fo^2^)+(0.1892P)^2^] where P=(Fo^2^+2Fc^2^)/3'
_refine_ls_weighting_scheme calc
_refine_ls_wR_factor_gt 0.2333
_refine_ls_wR_factor_ref 0.2752
_reflns_Friedel_coverage 0.000
_reflns_number_gt 1803
_reflns_number_total 2750
_reflns_threshold_expression 'I > 2\s(I)'
_cod_data_source_file c7ta10148a2.cif
_cod_data_source_block his_sq
_cod_original_cell_volume 7032(2)
_cod_original_formula_sum 'C27 H8 N1.80 O28 S4 Zr3'
_cod_database_code 7236674
_shelx_shelxl_version_number 2014/7
_shelx_space_group_comment
;
The symmetry employed for this shelxl refinement is uniquely defined
by the following loop, which should always be used as a source of
symmetry information in preference to the above space-group names.
They are only intended as comments.
;

loop_
_space_group_symop_operation_xyz
'x, y, z'
'-x, -y, z'
'-y, x, z'
'y, -x, z'
'x+1/2, y+1/2, z+1/2'
'-x+1/2, -y+1/2, z+1/2'
'-y+1/2, x+1/2, z+1/2'
'y+1/2, -x+1/2, z+1/2'
'-x, -y, -z'
'x, y, -z'
'y, -x, -z'
'-y, x, -z'
'-x+1/2, -y+1/2, -z+1/2'
'x+1/2, y+1/2, -z+1/2'
'y+1/2, -x+1/2, -z+1/2'
'-y+1/2, x+1/2, -z+1/2'

loop_
_atom_site_label
_atom_site_type_symbol
_atom_site_fract_x
_atom_site_fract_y
_atom_site_fract_z
_atom_site_U_iso_or_equiv
_atom_site_adp_type
_atom_site_occupancy
_atom_site_site_symmetry_order
_atom_site_calc_flag
_atom_site_refinement_flags_posn
_atom_site_refinement_flags_adp
_atom_site_refinement_flags_occupancy
_atom_site_disorder_assembly
_atom_site_disorder_group
CB8 C 0.6632(16) 0.706(2) 0.7141(14) 0.069(8) Uani 0.5 1 d . U P A 1
CA7 C 0.627(2) 0.672(4) 0.7542(17) 0.097(17) Uani 0.5 1 d . . P A 1
HA7 H 0.5779 0.6533 0.7478 0.116 Uiso 0.5 1 calc R U P A 1
S5 S 0.7316(17) 0.6061(14) 0.6460(12) 0.081(8) Uani 0.2 1 d D U P A 1
O20 O 0.8185(19) 0.597(3) 0.639(2) 0.077(14) Uiso 0.2 1 d D . P A 1
O9 O 0.693(2) 0.6594(17) 0.6002(15) 0.085(8) Uiso 0.4 1 d D . P A 1
O12 O 0.710(4) 0.5209(19) 0.651(3) 0.11(2) Uiso 0.2 1 d D . P A 1
S1 S 0.6265(17) 0.7020(18) 0.6404(10) 0.064(7) Uani 0.2 1 d D U P A 1
O14 O 0.579(4) 0.624(4) 0.642(3) 0.087(16) Uiso 0.2 1 d . . P A 1
OA8 O 0.605(3) 0.784(2) 0.619(2) 0.059(11) Uiso 0.2 1 d D . P A 1
CA8 C 0.710(2) 0.6687(19) 0.7123(10) 0.065(8) Uani 0.5 1 d . U P A 2
CB7 C 0.667(2) 0.634(2) 0.7525(14) 0.075(12) Uani 0.5 1 d . . P A 2
HB7 H 0.6387 0.5904 0.7427 0.091 Uiso 0.5 1 calc R U P A 2
S2 S 0.6956(19) 0.6310(16) 0.6368(12) 0.085(11) Uani 0.2 1 d D . P A 2
O8 O 0.6549(15) 0.6983(18) 0.6044(12) 0.085(8) Uiso 0.4 1 d D . P A 2
O13 O 0.663(3) 0.555(3) 0.6470(19) 0.061(11) Uiso 0.2 1 d . . P A 2
S29 S 0.6013(13) 0.7394(17) 0.6481(10) 0.081(8) Uani 0.2 1 d D U P A 2
O16 O 0.601(5) 0.828(2) 0.648(4) 0.13(3) Uiso 0.2 1 d D . P A 2
O15 O 0.544(3) 0.672(3) 0.647(2) 0.083(15) Uiso 0.2 1 d D . P A 2
S3 S 0.6603(18) 0.6620(16) 0.6341(9) 0.057(6) Uani 0.2 1 d D U P A 2
O2 O 0.621(2) 0.585(3) 0.6404(19) 0.056(11) Uiso 0.2 1 d D . P A 2
OA9 O 0.736(3) 0.631(3) 0.607(2) 0.070(14) Uiso 0.2 1 d D . P A 2
OA2 O 0.777(2) 0.613(3) 0.614(3) 0.079(15) Uiso 0.2 1 d D . P A 2
O10 O 0.632(3) 0.740(2) 0.610(2) 0.054(10) Uiso 0.2 1 d D . P A 2
N3 N 0.761(7) 0.492(9) 0.683(6) 0.14(5) Uiso 0.15 1 d D . P B 3
C24 C 0.826(11) 0.531(12) 0.678(9) 0.15(6) Uiso 0.15 1 d . . P B 3
C33 C 0.868(5) 0.538(6) 0.739(5) 0.08(3) Uiso 0.15 1 d D . P B 3
N1 N 0.759(3) 0.500(4) 0.885(2) 0.055(16) Uiso 0.15 1 d G . P B 3
C38 C 0.821(5) 0.548(5) 0.899(3) 0.17(8) Uiso 0.15 1 d G . P B 3
N2 N 0.861(4) 0.563(5) 0.846(4) 0.12(4) Uiso 0.15 1 d G . P B 3
C39 C 0.825(4) 0.523(4) 0.800(3) 0.10(3) Uiso 0.15 1 d G . P B 3
C37 C 0.761(4) 0.484(4) 0.825(2) 0.07(3) Uiso 0.15 1 d G . P B 3
Zr1 Zr 0.5000 0.5000 0.89328(6) 0.0238(5) Uani 1 4 d S T P . .
Zr2 Zr 0.60144(8) 0.60147(8) 1.0000 0.0402(5) Uani 1 2 d S T P . .
O3 O 0.5007(5) 0.5990(7) 0.9481(4) 0.080(3) Uani 1 1 d . . . . .
O4 O 0.6422(6) 0.6409(6) 0.9107(4) 0.077(3) Uani 1 1 d . . . . .
O5 O 0.5747(4) 0.5748(4) 0.8422(3) 0.0426(18) Uani 1 1 d . . . . .
O6 O 0.5957(12) 0.7232(9) 1.0000 0.095(5) Uani 1 2 d S T P . .
O7 O 0.7239(9) 0.5924(12) 1.0000 0.099(6) Uani 1 2 d S T P . .
C11 C 0.6254(9) 0.6255(8) 0.8566(6) 0.065(4) Uani 1 1 d . . . . .
C12 C 0.6640(9) 0.6638(9) 0.8116(6) 0.076(5) Uani 1 1 d . . . . .
C21 C 0.7585(12) 0.7562(12) 0.7773(6) 0.105(7) Uani 1 1 d . . . . .
C22 C 0.7208(13) 0.7184(13) 0.8242(6) 0.128(9) Uani 1 1 d . . . . .
H22 H 0.7334 0.7296 0.8627 0.154 Uiso 1 1 calc R U . . .

loop_
_atom_site_aniso_label
_atom_site_aniso_U_11
_atom_site_aniso_U_22
_atom_site_aniso_U_33
_atom_site_aniso_U_23
_atom_site_aniso_U_13
_atom_site_aniso_U_12
CB8 0.032(13) 0.11(2) 0.069(17) 0.047(15) -0.015(12) -0.021(14)
CA7 0.06(2) 0.19(5) 0.040(18) 0.03(3) -0.015(18) -0.04(3)
S5 0.15(2) 0.050(13) 0.045(11) -0.007(10) 0.034(15) -0.038(15)
S1 0.078(17) 0.074(16) 0.041(11) 0.019(13) 0.006(11) -0.012(13)
CA8 0.083(18) 0.092(18) 0.020(10) -0.004(11) 0.025(12) -0.035(16)
CB7 0.10(3) 0.10(3) 0.030(15) -0.021(17) 0.010(19) -0.06(2)
S2 0.14(3) 0.07(2) 0.046(17) -0.019(16) 0.025(19) 0.026(18)
S29 0.060(13) 0.12(2) 0.060(13) 0.035(15) -0.010(10) -0.011(13)
S3 0.086(17) 0.041(14) 0.042(10) -0.005(12) 0.019(13) -0.022(12)
Zr1 0.0298(6) 0.0298(6) 0.0118(7) 0.000 0.000 0.000
Zr2 0.0519(9) 0.0512(9) 0.0176(7) 0.000 0.000 -0.0253(6)
O3 0.070(6) 0.133(9) 0.037(5) -0.046(5) -0.005(4) 0.001(6)
O4 0.099(7) 0.103(7) 0.029(4) -0.002(4) 0.008(4) -0.063(6)
O5 0.054(4) 0.050(4) 0.024(3) -0.003(3) 0.002(3) -0.010(4)
O6 0.161(16) 0.069(9) 0.057(8) 0.000 0.000 -0.043(10)
O7 0.082(10) 0.163(17) 0.052(8) 0.000 0.000 -0.057(11)
C11 0.088(10) 0.073(9) 0.036(7) 0.003(6) 0.007(6) -0.030(8)
C12 0.103(11) 0.095(11) 0.030(7) 0.014(7) 0.009(7) -0.054(9)
C21 0.146(16) 0.132(15) 0.036(6) -0.002(8) 0.010(8) -0.103(13)
C22 0.19(2) 0.167(19) 0.032(7) 0.029(10) -0.010(10) -0.134(17)

loop_
_atom_type_symbol
_atom_type_description
_atom_type_scat_dispersion_real
_atom_type_scat_dispersion_imag
_atom_type_scat_source
C C 0.0181 0.0091 'International Tables Vol C Tables 4.2.6.8 and 6.1.1.4'
H H 0.0000 0.0000 'International Tables Vol C Tables 4.2.6.8 and 6.1.1.4'
N N 0.0311 0.0180 'International Tables Vol C Tables 4.2.6.8 and 6.1.1.4'
O O 0.0492 0.0322 'International Tables Vol C Tables 4.2.6.8 and 6.1.1.4'
S S 0.3331 0.5567 'International Tables Vol C Tables 4.2.6.8 and 6.1.1.4'
Zr Zr -0.1862 2.2449 'International Tables Vol C Tables 4.2.6.8 and 6.1.1.4'

loop_
_geom_angle_atom_site_label_1
_geom_angle_atom_site_label_2
_geom_angle_atom_site_label_3
_geom_angle
_geom_angle_site_symmetry_1
_geom_angle_site_symmetry_3
CA7 CB8 C21 124(3) . 13_666
CA7 CB8 S1 119(3) . .
C21 CB8 S1 116.9(19) 13_666 .
CB8 CA7 C12 118(3) . .
O20 S5 O12 99(4) . .
O20 S5 O9 115(3) . .
O12 S5 O9 122(4) . .
O20 S5 S1 143(2) . .
O12 S5 S1 118(3) . .
O9 S5 S1 40.8(16) . .
S5 O9 S1 102(2) . .
OA8 S1 O14 132(4) . .
OA8 S1 O9 114(2) . .
O14 S1 O9 90(3) . .
OA8 S1 CB8 111(3) . .
O14 S1 CB8 101(3) . .
O9 S1 CB8 106(2) . .
OA8 S1 S5 144(2) . .
O14 S1 S5 79(3) . .
O9 S1 S5 37.7(12) . .
CB8 S1 S5 73.4(19) . .
CB7 CA8 C21 121(2) . 13_666
CB7 CA8 S2 114(2) . .
C21 CA8 S2 121.6(18) 13_666 .
CB7 CA8 S3 110(3) . .
C21 CA8 S3 112(2) 13_666 .
S2 CA8 S3 24.4(10) . .
CA8 CB7 C12 119(3) . .
S3 S2 OA9 120(5) . .
S3 S2 O13 108(4) . .
OA9 S2 O13 113(4) . .
S3 S2 O2 73(3) . .
OA9 S2 O2 131(4) . .
O13 S2 O2 36(2) . .
S3 S2 OA2 143(4) . .
OA9 S2 OA2 26(4) . .
O13 S2 OA2 103(3) . .
O2 S2 OA2 134(4) . .
S3 S2 O8 29(2) . .
OA9 S2 O8 90(4) . .
O13 S2 O8 126(3) . .
O2 S2 O8 92(3) . .
OA2 S2 O8 115(3) . .
S3 S2 CA8 86(3) . .
OA9 S2 CA8 123(4) . .
O13 S2 CA8 103(2) . .
O2 S2 CA8 104(2) . .
OA2 S2 CA8 105(3) . .
O8 S2 CA8 103(2) . .
S3 S2 S29 13(2) . .
OA9 S2 S29 123(4) . .
O13 S2 S29 114(3) . .
O2 S2 S29 80(2) . .
OA2 S2 S29 142(3) . .
O8 S2 S29 35.4(11) . .
CA8 S2 S29 74.0(17) . .
O10 O8 S3 121(4) . .
O10 O8 S29 37(3) . .
S3 O8 S29 85(3) . .
O10 O8 S2 142(4) . .
S3 O8 S2 25.5(19) . .
S29 O8 S2 109(2) . .
O2 O13 S2 76(3) . .
O2 O13 O15 131(5) . 4_565
S2 O13 O15 150(4) . 4_565
O2 O13 S3 52(3) . .
S2 O13 S3 24.3(14) . .
O15 O13 S3 170(3) 4_565 .
O10 S29 O16 89(4) . .
O10 S29 O15 110(4) . .
O16 S29 O15 139(4) . .
O10 S29 O8 30.5(19) . .
O16 S29 O8 118(4) . .
O15 S29 O8 92(3) . .
O10 S29 S3 63(2) . .
O16 S29 S3 141(4) . .
O15 S29 S3 78(3) . .
O8 S29 S3 32.5(13) . .
O10 S29 S2 65(2) . .
O16 S29 S2 139(4) . .
O15 S29 S2 82(3) . .
O8 S29 S2 35.8(12) . .
S3 S29 S2 6.0(11) . .
S29 O15 O13 136(5) . 3_655
S29 O15 S3 55.1(19) . .
O13 O15 S3 167(4) 3_655 .
S2 S3 O8 125(3) . .
S2 S3 O2 76(3) . .
O8 S3 O2 129(3) . .
S2 S3 O10 148(3) . .
O8 S3 O10 28(2) . .
O2 S3 O10 131(3) . .
S2 S3 OA9 33(3) . .
O8 S3 OA9 92(3) . .
O2 S3 OA9 97(3) . .
O10 S3 OA9 116(3) . .
S2 S3 S29 161(3) . .
O8 S3 S29 63(2) . .
O2 S3 S29 114(3) . .
O10 S3 S29 35.3(19) . .
OA9 S3 S29 148(3) . .
S2 S3 O13 47(3) . .
O8 S3 O13 142(3) . .
O2 S3 O13 28.8(19) . .
O10 S3 O13 159(3) . .
OA9 S3 O13 72(3) . .
S29 S3 O13 139(2) . .
S2 S3 CA8 69(3) . .
O8 S3 CA8 131(3) . .
O2 S3 CA8 99(2) . .
O10 S3 CA8 114(2) . .
OA9 S3 CA8 90(3) . .
S29 S3 CA8 92.6(18) . .
O13 S3 CA8 85(2) . .
S2 S3 O15 142(3) . .
O8 S3 O15 87(3) . .
O2 S3 O15 67(2) . .
O10 S3 O15 70(3) . .
OA9 S3 O15 158(3) . .
S29 S3 O15 46.9(14) . .
O13 S3 O15 95(2) . .
CA8 S3 O15 107(2) . .
O13 O2 S3 99(4) . .
O13 O2 S2 68(4) . .
S3 O2 S2 31.3(14) . .
OA2 OA9 S2 121(8) . .
OA2 OA9 S3 145(7) . .
S2 OA9 S3 27(2) . .
OA9 OA2 S2 33(4) . .
O8 O10 S29 112(4) . .
O8 O10 S3 31(2) . .
S29 O10 S3 82(3) . .
N3 C24 C33 112(10) . .
C24 C33 C39 122(9) . .
C38 N1 C37 108.0 . .
N1 C38 N2 108.0 . .
C39 N2 C38 108.0 . .
N2 C39 C37 108.0 . .
N2 C39 C33 111(6) . .
C37 C39 C33 141(6) . .
C39 C37 N1 108.0 . .
O3 Zr1 O3 108.2(6) 4_565 3_655
O3 Zr1 O3 69.9(3) 4_565 2_665
O3 Zr1 O3 69.9(3) 3_655 2_665
O3 Zr1 O3 69.9(3) 4_565 .
O3 Zr1 O3 69.9(3) 3_655 .
O3 Zr1 O3 108.2(6) 2_665 .
O3 Zr1 O5 80.3(3) 4_565 .
O3 Zr1 O5 142.5(3) 3_655 .
O3 Zr1 O5 143.2(3) 2_665 .
O3 Zr1 O5 79.9(3) . .
O3 Zr1 O5 142.5(3) 4_565 2_665
O3 Zr1 O5 80.3(3) 3_655 2_665
O3 Zr1 O5 79.9(3) 2_665 2_665
O3 Zr1 O5 143.2(3) . 2_665
O5 Zr1 O5 115.5(4) . 2_665
O3 Zr1 O5 79.9(3) 4_565 4_565
O3 Zr1 O5 143.2(3) 3_655 4_565
O3 Zr1 O5 80.3(3) 2_665 4_565
O3 Zr1 O5 142.6(3) . 4_565
O5 Zr1 O5 73.45(17) . 4_565
O5 Zr1 O5 73.45(17) 2_665 4_565
O3 Zr1 O5 143.2(3) 4_565 3_655
O3 Zr1 O5 79.9(3) 3_655 3_655
O3 Zr1 O5 142.5(3) 2_665 3_655
O3 Zr1 O5 80.3(3) . 3_655
O5 Zr1 O5 73.45(17) . 3_655
O5 Zr1 O5 73.45(17) 2_665 3_655
O5 Zr1 O5 115.5(4) 4_565 3_655
O3 Zr1 Zr2 90.3(3) 4_565 3_655
O3 Zr1 Zr2 34.7(3) 3_655 3_655
O3 Zr1 Zr2 90.0(3) 2_665 3_655
O3 Zr1 Zr2 35.3(3) . 3_655
O5 Zr1 Zr2 111.83(19) . 3_655
O5 Zr1 Zr2 111.84(19) 2_665 3_655
O5 Zr1 Zr2 168.08(18) 4_565 3_655
O5 Zr1 Zr2 76.43(18) 3_655 3_655
O3 Zr1 Zr2 34.7(3) 4_565 11_567
O3 Zr1 Zr2 90.3(3) 3_655 11_567
O3 Zr1 Zr2 35.3(3) 2_665 11_567
O3 Zr1 Zr2 90.0(3) . 11_567
O5 Zr1 Zr2 111.84(19) . 11_567
O5 Zr1 Zr2 111.83(19) 2_665 11_567
O5 Zr1 Zr2 76.43(18) 4_565 11_567
O5 Zr1 Zr2 168.08(18) 3_655 11_567
Zr2 Zr1 Zr2 91.65(4) 3_655 11_567
O3 Zr1 Zr2 90.0(3) 4_565 9_667
O3 Zr1 Zr2 35.3(3) 3_655 9_667
O3 Zr1 Zr2 34.7(3) 2_665 9_667
O3 Zr1 Zr2 90.3(3) . 9_667
O5 Zr1 Zr2 168.08(18) . 9_667
O5 Zr1 Zr2 76.43(18) 2_665 9_667
O5 Zr1 Zr2 111.84(19) 4_565 9_667
O5 Zr1 Zr2 111.83(19) 3_655 9_667
Zr2 Zr1 Zr2 60.95(2) 3_655 9_667
Zr2 Zr1 Zr2 60.95(2) 11_567 9_667
O3 Zr1 Zr2 35.3(3) 4_565 .
O3 Zr1 Zr2 90.0(3) 3_655 .
O3 Zr1 Zr2 90.3(3) 2_665 .
O3 Zr1 Zr2 34.7(3) . .
O5 Zr1 Zr2 76.43(18) . .
O5 Zr1 Zr2 168.08(18) 2_665 .
O5 Zr1 Zr2 111.83(19) 4_565 .
O5 Zr1 Zr2 111.84(19) 3_655 .
Zr2 Zr1 Zr2 60.95(2) 3_655 .
Zr2 Zr1 Zr2 60.95(2) 11_567 .
Zr2 Zr1 Zr2 91.65(4) 9_667 .
O3 Zr2 O3 67.9(5) 10_557 .
O3 Zr2 O6 89.0(6) 10_557 .
O3 Zr2 O6 89.0(6) . .
O3 Zr2 O3 105.9(7) 10_557 4_565
O3 Zr2 O3 70.0(5) . 4_565
O6 Zr2 O3 146.2(2) . 4_565
O3 Zr2 O3 70.0(5) 10_557 11_567
O3 Zr2 O3 105.9(7) . 11_567
O6 Zr2 O3 146.2(2) . 11_567
O3 Zr2 O3 67.1(4) 4_565 11_567
O3 Zr2 O7 145.7(2) 10_557 .
O3 Zr2 O7 145.7(2) . .
O6 Zr2 O7 96.9(7) . .
O3 Zr2 O7 87.6(6) 4_565 .
O3 Zr2 O7 87.6(6) 11_567 .
O3 Zr2 O4 76.4(4) 10_557 10_557
O3 Zr2 O4 140.3(4) . 10_557
O6 Zr2 O4 73.2(3) . 10_557
O3 Zr2 O4 139.2(4) 4_565 10_557
O3 Zr2 O4 76.3(4) 11_567 10_557
O7 Zr2 O4 73.1(3) . 10_557
O3 Zr2 O4 140.3(4) 10_557 .
O3 Zr2 O4 76.4(4) . .
O6 Zr2 O4 73.2(3) . .
O3 Zr2 O4 76.3(4) 4_565 .
O3 Zr2 O4 139.2(4) 11_567 .
O7 Zr2 O4 73.1(3) . .
O4 Zr2 O4 128.1(4) 10_557 .
O3 Zr2 Zr1 34.9(3) 10_557 9_667
O3 Zr2 Zr1 87.6(3) . 9_667
O6 Zr2 Zr1 118.9(3) . 9_667
O3 Zr2 Zr1 87.3(3) 4_565 9_667
O3 Zr2 Zr1 35.1(3) 11_567 9_667
O7 Zr2 Zr1 117.9(3) . 9_667
O4 Zr2 Zr1 71.8(2) 10_557 9_667
O4 Zr2 Zr1 160.1(2) . 9_667
O3 Zr2 Zr1 87.6(3) 10_557 .
O3 Zr2 Zr1 34.9(3) . .
O6 Zr2 Zr1 118.9(3) . .
O3 Zr2 Zr1 35.1(3) 4_565 .
O3 Zr2 Zr1 87.3(3) 11_567 .
O7 Zr2 Zr1 117.9(3) . .
O4 Zr2 Zr1 160.1(2) 10_557 .
O4 Zr2 Zr1 71.8(2) . .
Zr1 Zr2 Zr1 88.35(4) 9_667 .
O3 Zr2 Zr2 34.0(2) 10_557 3_655
O3 Zr2 Zr2 34.0(2) . 3_655
O6 Zr2 Zr2 87.3(6) . 3_655
O3 Zr2 Zr2 88.8(3) 4_565 3_655
O3 Zr2 Zr2 88.8(3) 11_567 3_655
O7 Zr2 Zr2 175.8(6) . 3_655
O4 Zr2 Zr2 108.3(3) 10_557 3_655
O4 Zr2 Zr2 108.3(3) . 3_655
Zr1 Zr2 Zr2 59.526(12) 9_667 3_655
Zr1 Zr2 Zr2 59.526(12) . 3_655
O3 Zr2 Zr2 88.8(3) 10_557 11_567
O3 Zr2 Zr2 88.8(3) . 11_567
O6 Zr2 Zr2 177.3(6) . 11_567
O3 Zr2 Zr2 33.6(2) 4_565 11_567
O3 Zr2 Zr2 33.6(2) 11_567 11_567
O7 Zr2 Zr2 85.8(6) . 11_567
O4 Zr2 Zr2 107.7(3) 10_557 11_567
O4 Zr2 Zr2 107.7(3) . 11_567
Zr1 Zr2 Zr2 59.526(12) 9_667 11_567
Zr1 Zr2 Zr2 59.526(12) . 11_567
Zr2 Zr2 Zr2 89.999(1) 3_655 11_567
Zr2 O3 Zr1 110.4(5) . .
Zr2 O3 Zr2 112.5(4) . 3_655
Zr1 O3 Zr2 109.6(5) . 3_655
C11 O4 Zr2 136.2(8) . .
C11 O5 Zr1 133.0(7) . .
O5 C11 O4 122.6(11) . .
O5 C11 C12 118.0(12) . .
O4 C11 C12 119.4(12) . .
C11 C12 C22 121.0(13) . .
C11 C12 CB7 121.7(18) . .
C22 C12 CB7 114.5(17) . .
C11 C12 CA7 119.3(19) . .
C22 C12 CA7 115(2) . .
C21 C21 C22 122.6(17) 13_666 .
C21 C21 CA8 113(2) 13_666 13_666
C22 C21 CA8 118.5(16) . 13_666
C21 C21 CB8 114(2) 13_666 13_666
C22 C21 CB8 121.3(17) . 13_666
C12 C22 C21 119.3(13) . .

loop_
_geom_bond_atom_site_label_1
_geom_bond_atom_site_label_2
_geom_bond_distance
_geom_bond_site_symmetry_2
CB8 CA7 1.26(5) .
CB8 C21 1.54(3) 13_666
CB8 S1 1.81(4) .
CA7 C12 1.47(4) .
S5 O20 1.54(2) .
S5 O12 1.547(15) .
S5 O9 1.557(19) .
S5 S1 2.50(4) .
O9 S1 1.66(4) .
S1 OA8 1.57(2) .
S1 O14 1.59(6) .
CA8 CB7 1.34(4) .
CA8 C21 1.45(3) 13_666
CA8 S2 1.87(4) .
CA8 S3 1.99(4) .
CB7 C12 1.45(3) .
S2 S3 0.83(3) .
S2 OA9 0.98(4) .
S2 O13 1.47(5) .
S2 O2 1.54(2) .
S2 OA2 1.56(2) .
S2 O8 1.566(19) .
S2 S29 2.53(4) .
O8 O10 0.85(4) .
O8 S3 0.94(3) .
O8 S29 1.5501(11) .
O13 O2 0.93(5) .
O13 O15 1.74(7) 4_565
O13 S3 1.90(5) .
S29 O10 1.01(5) .
S29 O16 1.55(2) .
S29 O15 1.55(2) .
S29 S3 1.74(4) .
O15 O13 1.74(7) 3_655
O15 S3 2.07(6) .
S3 O2 1.52(5) .
S3 O10 1.56(2) .
S3 OA9 1.57(2) .
OA9 OA2 0.80(5) .
N3 C24 1.3(2) .
C24 C33 1.6(2) .
C33 C39 1.63(12) .
N1 C38 1.4200 .
N1 C37 1.4200 .
C38 N2 1.4200 .
N2 C39 1.4200 .
C39 C37 1.4200 .
Zr1 O3 2.141(9) 4_565
Zr1 O3 2.141(9) 3_655
Zr1 O3 2.141(9) 2_665
Zr1 O3 2.141(9) .
Zr1 O5 2.190(7) .
Zr1 O5 2.190(7) 2_665
Zr1 O5 2.190(7) 4_565
Zr1 O5 2.190(7) 3_655
Zr1 Zr2 3.5059(13) 3_655
Zr1 Zr2 3.5059(13) 11_567
Zr1 Zr2 3.5059(13) 9_667
Zr1 Zr2 3.5060(13) .
Zr2 O3 2.129(9) 10_557
Zr2 O3 2.129(9) .
Zr2 O6 2.137(16) .
Zr2 O3 2.149(9) 4_565
Zr2 O3 2.149(9) 11_567
Zr2 O7 2.153(17) .
Zr2 O4 2.273(8) 10_557
Zr2 O4 2.273(8) .
Zr2 Zr1 3.5060(13) 9_667
Zr2 Zr2 3.5560(17) 3_655
Zr2 Zr2 3.5560(17) 11_567
O3 Zr2 2.149(9) 3_655
O4 C11 1.301(16) .
O5 C11 1.300(16) .
C11 C12 1.403(18) .
C12 C22 1.41(2) .
C21 C21 1.30(3) 13_666
C21 C22 1.43(2) .
C21 CA8 1.45(3) 13_666
C21 CB8 1.54(3) 13_666
